data_7155226
loop_
_publ_author_name
'Evans, Nicholas H.'
'Gell, Charles E.'
'Peach, Michael J. G.'

_publ_section_title
;
 The synthesis of a pyridine-N-oxide isophthalamide rotaxane utilizing
 supplementary amide hydrogen bond interactions.
;
_journal_issue 33
_journal_name_full 'Organic &amp; biomolecular chemistry'
_journal_page_first 7972
_journal_page_last 7981
_journal_paper_doi 10.1039/c6ob01435f
_journal_volume 14
_journal_year 2016
_chemical_formula_moiety 'C19 H31 N3 O3, C28 H30 N2 O5, C H Cl3'
_chemical_formula_sum 'C48 H62 Cl3 N5 O8'
_chemical_formula_weight 943.37
_space_group_crystal_system monoclinic
_space_group_IT_number 14
_space_group_name_Hall '-P 2yn'
_space_group_name_H-M_alt 'P 1 21/n 1'
_symmetry_space_group_name_Hall '-P 2yn'
_symmetry_space_group_name_H-M 'P 1 21/n 1'
_atom_sites_solution_hydrogens geom
_atom_sites_solution_primary direct
_audit_creation_date 2016-01-08
_audit_creation_method
;
Olex2 1.2
(compiled 2015.01.26 svn.r3150 for OlexSys, GUI svn.r4998)
;
_audit_update_record
;
2016-04-11 deposited with the CCDC.
2016-08-05 downloaded from the CCDC.
;
_cell_angle_alpha 90
_cell_angle_beta 96.8269(17)
_cell_angle_gamma 90
_cell_formula_units_Z 4
_cell_length_a 15.0431(3)
_cell_length_b 10.80301(18)
_cell_length_c 29.7705(5)
_cell_measurement_reflns_used 17669
_cell_measurement_temperature 99.9(3)
_cell_measurement_theta_max 74.0130
_cell_measurement_theta_min 3.5190
_cell_volume 4803.72(15)
_computing_cell_refinement 'CrysAlisPro 1.171.38.41 (Rigaku OD, 2015)'
_computing_data_collection 'CrysAlisPro 1.171.38.41 (Rigaku OD, 2015)'
_computing_data_reduction 'CrysAlisPro 1.171.38.41 (Rigaku OD, 2015)'
_computing_molecular_graphics 'Olex2 (Dolomanov et al., 2009)'
_computing_publication_material 'Olex2 (Dolomanov et al., 2009)'
_computing_structure_refinement 'ShelXL (Sheldrick, 2008)'
_computing_structure_solution 'ShelXT (Sheldrick, 2015)'
_diffrn_ambient_environment N~2~
_diffrn_ambient_temperature 99.9(3)
_diffrn_detector 'CCD plate'
_diffrn_detector_area_resol_mean 5.2303
_diffrn_detector_type AtlasS2
_diffrn_measured_fraction_theta_full 1.000
_diffrn_measured_fraction_theta_max 1.000
_diffrn_measurement_details
;
List of Runs (angles in degrees, time in seconds):

  1  \w   -124.00  47.00   1.00    6.00    --  -38.50   0.00-180.00  171
  2  \w     17.00 110.00   1.00    6.00    --   41.89  57.00   0.00   93
  3  \w     23.00  96.00   1.00    6.00    --   41.89-125.00 120.00   73
  4  \w     36.00 131.00   1.00   24.00    --  104.55 -61.00  90.00   95
  5  \w     78.00 173.00   1.00   24.00    --  104.55  61.00 150.00   95
  6  \w     74.00 176.00   1.00   24.00    --  104.55  77.00-150.00  102
  7  \w     35.00 127.00   1.00   24.00    --  104.55 -45.00 -30.00   92
  8  \w     84.00 178.00   1.00   24.00    --  104.55  30.00 -90.00   94
  9  \w     25.00 109.00   1.00   24.00    --  104.55 -94.00 -30.00   84
 10  \w     12.00 113.00   1.00    6.00    --   41.89  77.00-180.00  101
 11  \w      1.00  81.00   1.00    6.00    --   41.89 -99.00 -60.00   80
 12  \w     21.00 113.00   1.00    6.00    --   41.89  38.00 120.00   92
 13  \w     35.00 121.00   1.00   24.00    --  104.55-125.00 -60.00   86
 14  \w     84.00 178.00   1.00   24.00    --  104.55  30.00   0.00   94
 15  \w     74.00 176.00   1.00   24.00    --  104.55  77.00  90.00  102
 16  \w     74.00 176.00   1.00   24.00    --  104.55  77.00   0.00  102
 17  \w     78.00 173.00   1.00   24.00    --  104.55  61.00 -60.00   95
 18  \w     82.00 174.00   1.00   24.00    --  104.55  45.00  60.00   92
 19  \w     12.00  37.00   1.00    6.00    --   41.89  77.00  30.00   25
 20  \w     12.00 113.00   1.00    6.00    --   41.89  77.00 -90.00  101
;
_diffrn_measurement_device 'four-circle diffractometer'
_diffrn_measurement_device_type 'SuperNova, Dual, Cu at zero, AtlasS2'
_diffrn_measurement_method '\w scans'
_diffrn_orient_matrix_type 'CrysAlisPro convention (1999,Acta A55,543-557)'
_diffrn_orient_matrix_UB_11 0.0941977000
_diffrn_orient_matrix_UB_12 0.0566576000
_diffrn_orient_matrix_UB_13 0.0010016000
_diffrn_orient_matrix_UB_21 -0.0208282000
_diffrn_orient_matrix_UB_22 0.0904616000
_diffrn_orient_matrix_UB_23 0.0373281000
_diffrn_orient_matrix_UB_31 0.0365194000
_diffrn_orient_matrix_UB_32 -0.0946098000
_diffrn_orient_matrix_UB_33 0.0363415000
_diffrn_radiation_monochromator mirror
_diffrn_radiation_probe x-ray
_diffrn_radiation_type CuK\a
_diffrn_radiation_wavelength 1.54184
_diffrn_reflns_av_R_equivalents 0.0550
_diffrn_reflns_av_unetI/netI 0.0283
_diffrn_reflns_Laue_measured_fraction_full 1.000
_diffrn_reflns_Laue_measured_fraction_max 1.000
_diffrn_reflns_limit_h_max 17
_diffrn_reflns_limit_h_min -17
_diffrn_reflns_limit_k_max 12
_diffrn_reflns_limit_k_min -12
_diffrn_reflns_limit_l_max 35
_diffrn_reflns_limit_l_min -35
_diffrn_reflns_number 52573
_diffrn_reflns_point_group_measured_fraction_full 1.000
_diffrn_reflns_point_group_measured_fraction_max 1.000
_diffrn_reflns_theta_full 67.075
_diffrn_reflns_theta_max 67.075
_diffrn_reflns_theta_min 2.990
_diffrn_source 'micro-focus sealed X-ray tube'
_diffrn_source_type 'SuperNova (Cu) X-ray Source'
_exptl_absorpt_coefficient_mu 2.196
_exptl_absorpt_correction_T_max 1.00000
_exptl_absorpt_correction_T_min 0.66024
_exptl_absorpt_correction_type multi-scan
_exptl_absorpt_process_details
;
CrysAlisPro 1.171.38.41 (Rigaku Oxford Diffraction, 2015)
Empirical absorption correction using spherical harmonics,
 implemented in SCALE3 ABSPACK scaling algorithm.
;
_exptl_crystal_colour colourless
_exptl_crystal_colour_primary colourless
_exptl_crystal_density_diffrn 1.304
_exptl_crystal_description plate
_exptl_crystal_F_000 2000
_exptl_crystal_size_max 0.432
_exptl_crystal_size_mid 0.212
_exptl_crystal_size_min 0.038
_refine_diff_density_max 0.472
_refine_diff_density_min -0.552
_refine_diff_density_rms 0.086
_refine_ls_extinction_method none
_refine_ls_goodness_of_fit_ref 1.074
_refine_ls_hydrogen_treatment constr
_refine_ls_matrix_type full
_refine_ls_number_parameters 599
_refine_ls_number_reflns 8552
_refine_ls_number_restraints 9
_refine_ls_restrained_S_all 1.073
_refine_ls_R_factor_all 0.0776
_refine_ls_R_factor_gt 0.0692
_refine_ls_shift/su_max 0.001
_refine_ls_shift/su_mean 0.000
_refine_ls_structure_factor_coef Fsqd
_refine_ls_weighting_details 'w=1/[\s^2^(Fo^2^)+(0.0977P)^2^+11.4370P] where P=(Fo^2^+2Fc^2^)/3'
_refine_ls_weighting_scheme calc
_refine_ls_wR_factor_gt 0.2014
_refine_ls_wR_factor_ref 0.2091
_reflns_Friedel_coverage 0.000
_reflns_number_gt 7388
_reflns_number_total 8552
_reflns_threshold_expression 'I > 2\s(I)'
_cod_data_source_file c6ob01435f5.cif
_cod_data_source_block ne105
_cod_depositor_comments 'Adding full bibliography for 7155225--7155226.cif.'
_cod_original_cell_volume 4803.73(15)
_cod_database_code 7155226
_chemical_oxdiff_formula 'C47 H61 N5 O8 Cl3'
_chemical_oxdiff_usercomment TO21
_shelx_space_group_comment
;
The symmetry employed for this shelxl refinement is uniquely defined
by the following loop, which should always be used as a source of
symmetry information in preference to the above space-group names.
They are only intended as comments.
;
_reflns_odcompleteness_completeness 99.99
_reflns_odcompleteness_iscentric 1
_reflns_odcompleteness_theta 66.97
_olex2_refinement_description
;
1. Fixed Uiso
 At 1.2 times of:
  All C(H) groups, All C(H,H) groups, All C(H,H,H,H) groups, All N(H) groups
 At 1.5 times of:
  All C(H,H,H) groups
2. Rigid bond restraints
 C44, C45, C46A, C47B
 with sigma for 1-2 distances of 0.02 and sigma for 1-3 distances of 0.02
 C44, C45, C46, C47
 with sigma for 1-2 distances of 0.02 and sigma for 1-3 distances of 0.02
3. Others
 Sof(H45C)=Sof(H45D)=Sof(C47B)=Sof(H47D)=Sof(H47E)=Sof(H47F)=Sof(C46A)=
 Sof(H46C)=Sof(H46D)=1-FVAR(1)
 Sof(H45A)=Sof(H45B)=Sof(C46)=Sof(H46A)=Sof(H46B)=Sof(C47)=Sof(H47A)=Sof(H47B)=
 Sof(H47C)=FVAR(1)
4.a Ternary CH refined with riding coordinates:
 C48(H48)
4.b Secondary CH2 refined with riding coordinates:
 C35(H35A,H35B), C36(H36A,H36B), C37(H37A,H37B), C38(H38A,H38B), C39(H39A,
 H39B), C42(H42A,H42B), C43(H43A,H43B), C44(H44A,H44B), C45(H45A,H45B),
 C45(H45C,H45D), C46(H46A,H46B), C8(H8A,H8B), C15(H15A,H15B), C16(H16A,H16B),
 C17(H17A,H17B), C18(H18A,H18B), C19(H19A,H19B), C20(H20A,H20B), C27(H27A,H27B),
  C46A(H46C,H46D)
4.c Aromatic/amide H refined with riding coordinates:
 C29(H29), C31(H31), C33(H33), N4(H4), N5(H5), C1(H1), C3(H3), C4(H4A),
 C5(H5A), C10(H10), C11(H11), C13(H13), C14(H14), C22(H22), C23(H23), C25(H25),
 C26(H26), N1(H1A), N2(H2)
4.d Idealised Me refined as rotating group:
 C40(H40A,H40B,H40C), C47(H47A,H47B,H47C), C47B(H47D,H47E,H47F)
;
_shelx_shelxl_version_number 2014/7
_olex2_exptl_crystal_mounting_method 'The crystal was mounted on a polyimide loop using Paratone-N oil'
_olex2_submission_special_instructions 'No special instructions were received'
_oxdiff_exptl_absorpt_empirical_details
;
Empirical correction (ABSPACK) includes:
- Absorption correction using spherical harmonics
- Frame scaling
;
_oxdiff_exptl_absorpt_empirical_full_max 1.763
_oxdiff_exptl_absorpt_empirical_full_min 0.726

loop_
_space_group_symop_operation_xyz
'x, y, z'
'-x+1/2, y+1/2, -z+1/2'
'-x, -y, -z'
'x-1/2, -y-1/2, z-1/2'

loop_
_atom_site_label
_atom_site_type_symbol
_atom_site_fract_x
_atom_site_fract_y
_atom_site_fract_z
_atom_site_U_iso_or_equiv
_atom_site_adp_type
_atom_site_occupancy
_atom_site_site_symmetry_order
_atom_site_calc_flag
_atom_site_refinement_flags_posn
_atom_site_refinement_flags_adp
_atom_site_refinement_flags_occupancy
_atom_site_disorder_assembly
_atom_site_disorder_group
C29 C 0.4619(2) 0.2583(3) 0.61615(11) 0.0255(7) Uani 1 1 d . . . . .
H29 H 0.4004 0.2494 0.6088 0.031 Uiso 1 1 calc R . . . .
C30 C 0.4970(2) 0.2728(3) 0.66099(11) 0.0243(7) Uani 1 1 d . . . . .
C31 C 0.5889(2) 0.2877(3) 0.67119(11) 0.0237(7) Uani 1 1 d . . . . .
H31 H 0.6140 0.2983 0.7010 0.028 Uiso 1 1 calc R . . . .
C32 C 0.6431(2) 0.2867(3) 0.63654(11) 0.0237(7) Uani 1 1 d . . . . .
C33 C 0.6049(2) 0.2702(3) 0.59205(11) 0.0240(7) Uani 1 1 d . . . . .
H33 H 0.6408 0.2684 0.5687 0.029 Uiso 1 1 calc R . . . .
C34 C 0.4306(2) 0.2671(3) 0.69462(12) 0.0267(7) Uani 1 1 d . . . . .
C35 C 0.4055(3) 0.2640(4) 0.77443(13) 0.0391(9) Uani 1 1 d . . . . .
H35A H 0.4215 0.1846 0.7884 0.047 Uiso 1 1 calc R . . . .
H35B H 0.3435 0.2588 0.7612 0.047 Uiso 1 1 calc R . . . .
C36 C 0.4127(3) 0.3609(4) 0.81074(13) 0.0404(9) Uani 1 1 d . . . . .
H36A H 0.3991 0.4414 0.7973 0.049 Uiso 1 1 calc R . . . .
H36B H 0.4734 0.3631 0.8259 0.049 Uiso 1 1 calc R . . . .
C37 C 0.3479(3) 0.3328(5) 0.84511(14) 0.0470(10) Uani 1 1 d . . . . .
H37A H 0.3610 0.2507 0.8574 0.056 Uiso 1 1 calc R . . . .
H37B H 0.2875 0.3311 0.8294 0.056 Uiso 1 1 calc R . . . .
C38 C 0.3503(3) 0.4241(4) 0.88436(14) 0.0480(10) Uani 1 1 d . . . . .
H38A H 0.3117 0.3933 0.9058 0.058 Uiso 1 1 calc R . . . .
H38B H 0.4108 0.4273 0.8998 0.058 Uiso 1 1 calc R . . . .
C39 C 0.3211(3) 0.5542(4) 0.87058(15) 0.0482(10) Uani 1 1 d . . . . .
H39A H 0.3669 0.5924 0.8549 0.058 Uiso 1 1 calc R . . . .
H39B H 0.2665 0.5501 0.8497 0.058 Uiso 1 1 calc R . . . .
C40 C 0.3051(3) 0.6334(5) 0.91033(15) 0.0505(11) Uani 1 1 d . . . . .
H40A H 0.2950 0.7174 0.9005 0.076 Uiso 1 1 calc GR . . . .
H40B H 0.3565 0.6299 0.9327 0.076 Uiso 1 1 calc GR . . . .
H40C H 0.2535 0.6034 0.9231 0.076 Uiso 1 1 calc GR . . . .
C41 C 0.7427(2) 0.2990(3) 0.64928(11) 0.0249(7) Uani 1 1 d . . . . .
C42 C 0.8902(2) 0.3404(4) 0.62557(12) 0.0335(8) Uani 1 1 d . . . . .
H42A H 0.9074 0.3524 0.6577 0.040 Uiso 1 1 calc R . . . .
H42B H 0.9083 0.4134 0.6100 0.040 Uiso 1 1 calc R . . . .
C43 C 0.9397(3) 0.2286(4) 0.60995(14) 0.0380(9) Uani 1 1 d . . . . .
H43A H 1.0027 0.2364 0.6211 0.046 Uiso 1 1 calc R . . . .
H43B H 0.9173 0.1548 0.6234 0.046 Uiso 1 1 calc R . . . .
C44 C 0.9307(3) 0.2120(5) 0.55923(15) 0.0511(11) Uani 1 1 d . U . . .
H44A H 0.9574 0.1332 0.5527 0.061 Uiso 1 1 calc R . . . .
H44B H 0.8676 0.2077 0.5481 0.061 Uiso 1 1 calc R . . . .
C45 C 0.9729(4) 0.3115(6) 0.53349(18) 0.0699(16) Uani 1 1 d . U . . .
H45A H 1.0360 0.3218 0.5441 0.084 Uiso 0.454(12) 1 calc R . P A 1
H45B H 0.9424 0.3902 0.5351 0.084 Uiso 0.454(12) 1 calc R . P A 1
H45C H 0.9439 0.3882 0.5405 0.084 Uiso 0.546(12) 1 calc R . P A 2
H45D H 1.0345 0.3179 0.5473 0.084 Uiso 0.546(12) 1 calc R . P A 2
C46 C 0.9574(11) 0.2518(16) 0.4817(5) 0.060(4) Uani 0.454(12) 1 d . U P A 1
H46A H 1.0115 0.2532 0.4669 0.072 Uiso 0.454(12) 1 calc R . P A 1
H46B H 0.9334 0.1684 0.4814 0.072 Uiso 0.454(12) 1 calc R . P A 1
C47 C 0.8874(9) 0.3476(12) 0.4615(4) 0.064(4) Uani 0.454(12) 1 d . U P A 1
H47A H 0.8292 0.3242 0.4688 0.097 Uiso 0.454(12) 1 calc GR . P A 1
H47B H 0.8868 0.3503 0.4293 0.097 Uiso 0.454(12) 1 calc GR . P A 1
H47C H 0.9026 0.4279 0.4740 0.097 Uiso 0.454(12) 1 calc GR . P A 1
C47B C 0.9820(7) 0.3654(11) 0.4512(3) 0.066(3) Uani 0.546(12) 1 d . U P A 2
H47D H 0.9354 0.4263 0.4466 0.098 Uiso 0.546(12) 1 calc GR . P A 2
H47E H 0.9758 0.3077 0.4265 0.098 Uiso 0.546(12) 1 calc GR . P A 2
H47F H 1.0392 0.4055 0.4527 0.098 Uiso 0.546(12) 1 calc GR . P A 2
N3 N 0.51549(19) 0.2567(3) 0.58316(9) 0.0249(6) Uani 1 1 d . . . . .
N4 N 0.46053(19) 0.2841(3) 0.73844(9) 0.0291(6) Uani 1 1 d . . . . .
H4 H 0.5149 0.3081 0.7454 0.035 Uiso 1 1 calc R . . . .
N5 N 0.79291(19) 0.3281(3) 0.61722(10) 0.0349(7) Uani 1 1 d . . . . .
H5 H 0.7671 0.3404 0.5902 0.042 Uiso 1 1 calc R . . . .
O6 O 0.47885(16) 0.2406(2) 0.54050(7) 0.0277(5) Uani 1 1 d . . . . .
O7 O 0.35090(16) 0.2450(3) 0.68112(8) 0.0350(6) Uani 1 1 d . . . . .
O8 O 0.77409(16) 0.2835(3) 0.68915(8) 0.0336(6) Uani 1 1 d . . . . .
C1 C 0.2959(2) 0.1939(3) 0.48499(11) 0.0248(7) Uani 1 1 d . . . . .
H1 H 0.3343 0.2065 0.5115 0.030 Uiso 1 1 calc R . . . .
C2 C 0.2585(2) 0.2954(3) 0.46125(11) 0.0264(7) Uani 1 1 d . . . . .
C3 C 0.1983(2) 0.2761(4) 0.42247(12) 0.0330(8) Uani 1 1 d . . . . .
H3 H 0.1720 0.3432 0.4064 0.040 Uiso 1 1 calc R . . . .
C4 C 0.1779(3) 0.1564(4) 0.40795(12) 0.0374(9) Uani 1 1 d . . . . .
H4A H 0.1373 0.1437 0.3823 0.045 Uiso 1 1 calc R . . . .
C5 C 0.2170(2) 0.0558(4) 0.43117(12) 0.0325(8) Uani 1 1 d . . . . .
H5A H 0.2034 -0.0241 0.4209 0.039 Uiso 1 1 calc R . . . .
C6 C 0.2773(2) 0.0746(3) 0.47016(11) 0.0246(7) Uani 1 1 d . . . . .
C7 C 0.3205(2) -0.0366(3) 0.49409(11) 0.0256(7) Uani 1 1 d . . . . .
C8 C 0.4374(3) -0.1165(3) 0.55034(12) 0.0320(8) Uani 1 1 d . . . . .
H8A H 0.4893 -0.1391 0.5357 0.038 Uiso 1 1 calc R . . . .
H8B H 0.3980 -0.1878 0.5493 0.038 Uiso 1 1 calc R . . . .
C9 C 0.4675(2) -0.0839(3) 0.59923(11) 0.0259(7) Uani 1 1 d . . . . .
C10 C 0.4082(2) -0.0863(4) 0.63119(13) 0.0346(8) Uani 1 1 d . . . . .
H10 H 0.3483 -0.1047 0.6223 0.042 Uiso 1 1 calc R . . . .
C11 C 0.4368(2) -0.0615(4) 0.67652(12) 0.0335(8) Uani 1 1 d . . . . .
H11 H 0.3954 -0.0628 0.6974 0.040 Uiso 1 1 calc R . . . .
C12 C 0.5255(2) -0.0350(3) 0.69101(11) 0.0265(7) Uani 1 1 d . . . . .
C13 C 0.5839(3) -0.0296(4) 0.65882(13) 0.0409(9) Uani 1 1 d . . . . .
H13 H 0.6435 -0.0091 0.6676 0.049 Uiso 1 1 calc R . . . .
C14 C 0.5561(3) -0.0540(4) 0.61380(13) 0.0390(9) Uani 1 1 d . . . . .
H14 H 0.5973 -0.0504 0.5929 0.047 Uiso 1 1 calc R . . . .
C15 C 0.5570(3) -0.0156(3) 0.74058(12) 0.0328(8) Uani 1 1 d . . . . .
H15A H 0.5062 0.0022 0.7568 0.039 Uiso 1 1 calc R . . . .
H15B H 0.5860 -0.0900 0.7533 0.039 Uiso 1 1 calc R . . . .
C16 C 0.6552(3) 0.1051(3) 0.79109(11) 0.0327(8) Uani 1 1 d . . . . .
H16A H 0.6956 0.0382 0.8013 0.039 Uiso 1 1 calc R . . . .
H16B H 0.6079 0.1083 0.8105 0.039 Uiso 1 1 calc R . . . .
C17 C 0.7051(2) 0.2261(4) 0.79317(12) 0.0324(8) Uani 1 1 d . . . . .
H17A H 0.7397 0.2359 0.8226 0.039 Uiso 1 1 calc R . . . .
H17B H 0.7459 0.2279 0.7703 0.039 Uiso 1 1 calc R . . . .
C18 C 0.6824(3) 0.4426(4) 0.78594(12) 0.0361(9) Uani 1 1 d . . . . .
H18A H 0.7269 0.4439 0.7649 0.043 Uiso 1 1 calc R . . . .
H18B H 0.7123 0.4603 0.8159 0.043 Uiso 1 1 calc R . . . .
C19 C 0.6120(3) 0.5390(4) 0.77271(12) 0.0376(9) Uani 1 1 d . . . . .
H19A H 0.5625 0.5287 0.7905 0.045 Uiso 1 1 calc R . . . .
H19B H 0.6370 0.6210 0.7784 0.045 Uiso 1 1 calc R . . . .
C20 C 0.5082(3) 0.6060(4) 0.71285(13) 0.0419(10) Uani 1 1 d . . . . .
H20A H 0.5266 0.6911 0.7189 0.050 Uiso 1 1 calc R . . . .
H20B H 0.4594 0.5875 0.7303 0.050 Uiso 1 1 calc R . . . .
C21 C 0.4772(3) 0.5907(3) 0.66336(12) 0.0343(8) Uani 1 1 d . . . . .
C22 C 0.3874(3) 0.5767(4) 0.64844(14) 0.0399(9) Uani 1 1 d . . . . .
H22 H 0.3464 0.5738 0.6695 0.048 Uiso 1 1 calc R . . . .
C23 C 0.3569(3) 0.5669(4) 0.60297(14) 0.0387(9) Uani 1 1 d . . . . .
H23 H 0.2959 0.5584 0.5937 0.046 Uiso 1 1 calc R . . . .
C24 C 0.4173(3) 0.5698(3) 0.57090(12) 0.0305(8) Uani 1 1 d . . . . .
C25 C 0.5074(3) 0.5826(3) 0.58567(12) 0.0324(8) Uani 1 1 d . . . . .
H25 H 0.5484 0.5844 0.5646 0.039 Uiso 1 1 calc R . . . .
C26 C 0.5377(3) 0.5928(3) 0.63158(13) 0.0352(8) Uani 1 1 d . . . . .
H26 H 0.5986 0.6012 0.6410 0.042 Uiso 1 1 calc R . . . .
C27 C 0.3838(3) 0.5654(3) 0.52125(12) 0.0330(8) Uani 1 1 d . . . . .
H27A H 0.3353 0.6243 0.5148 0.040 Uiso 1 1 calc R . . . .
H27B H 0.4318 0.5896 0.5040 0.040 Uiso 1 1 calc R . . . .
C28 C 0.2818(2) 0.4262(3) 0.47519(11) 0.0287(7) Uani 1 1 d . . . . .
N1 N 0.39080(19) -0.0146(3) 0.52563(9) 0.0264(6) Uani 1 1 d . . . . .
H1A H 0.4082 0.0602 0.5312 0.032 Uiso 1 1 calc R . . . .
N2 N 0.3521(2) 0.4417(3) 0.50698(10) 0.0297(6) Uani 1 1 d . . . . .
H2 H 0.3790 0.3777 0.5192 0.036 Uiso 1 1 calc R . . . .
O1 O 0.29252(16) -0.1417(2) 0.48450(8) 0.0320(6) Uani 1 1 d . . . . .
O2 O 0.61797(16) 0.0846(2) 0.74529(7) 0.0299(5) Uani 1 1 d . . . . .
O3 O 0.64139(16) 0.3233(2) 0.78550(8) 0.0288(5) Uani 1 1 d . . . . .
O4 O 0.58116(18) 0.5255(2) 0.72602(8) 0.0341(6) Uani 1 1 d . . . . .
O5 O 0.23830(19) 0.5136(2) 0.45743(9) 0.0393(6) Uani 1 1 d . . . . .
C48 C 0.1862(3) 0.3850(4) 0.69414(13) 0.0379(9) Uani 1 1 d . . . . .
H48 H 0.2367 0.3405 0.6837 0.046 Uiso 1 1 calc R . . . .
Cl1 Cl 0.22853(7) 0.49352(10) 0.73578(3) 0.0433(3) Uani 1 1 d . . . . .
Cl2 Cl 0.11740(8) 0.27741(9) 0.71789(4) 0.0481(3) Uani 1 1 d . . . . .
Cl3 Cl 0.12719(7) 0.46060(10) 0.64769(3) 0.0474(3) Uani 1 1 d . . . . .
C46A C 0.9767(10) 0.3135(13) 0.4845(4) 0.061(3) Uani 0.546(12) 1 d . U P A 2
H46C H 1.0251 0.2549 0.4831 0.074 Uiso 0.546(12) 1 calc R . P A 2
H46D H 0.9232 0.2654 0.4750 0.074 Uiso 0.546(12) 1 calc R . P A 2

loop_
_atom_site_aniso_label
_atom_site_aniso_U_11
_atom_site_aniso_U_22
_atom_site_aniso_U_33
_atom_site_aniso_U_23
_atom_site_aniso_U_13
_atom_site_aniso_U_12
C29 0.0264(16) 0.0244(16) 0.0245(17) -0.0013(13) -0.0027(13) 0.0007(13)
C30 0.0298(17) 0.0193(15) 0.0231(16) 0.0000(12) -0.0001(13) 0.0013(12)
C31 0.0308(17) 0.0204(15) 0.0186(15) -0.0004(12) -0.0023(13) 0.0010(13)
C32 0.0287(16) 0.0195(15) 0.0217(16) 0.0022(12) -0.0024(13) 0.0001(12)
C33 0.0295(16) 0.0234(16) 0.0184(15) 0.0009(12) -0.0001(13) 0.0022(13)
C34 0.0292(17) 0.0235(16) 0.0268(17) -0.0004(13) 0.0008(13) 0.0019(13)
C35 0.036(2) 0.054(2) 0.0274(19) -0.0007(17) 0.0047(15) -0.0008(18)
C36 0.040(2) 0.047(2) 0.033(2) -0.0028(17) 0.0031(16) 0.0013(18)
C37 0.048(2) 0.057(3) 0.037(2) 0.002(2) 0.0095(18) 0.000(2)
C38 0.050(2) 0.059(3) 0.035(2) 0.000(2) 0.0071(18) 0.001(2)
C39 0.053(3) 0.054(3) 0.038(2) -0.0002(19) 0.0102(19) -0.004(2)
C40 0.054(3) 0.057(3) 0.042(2) -0.003(2) 0.011(2) -0.001(2)
C41 0.0300(17) 0.0219(15) 0.0218(16) 0.0013(13) -0.0008(13) 0.0027(13)
C42 0.0270(17) 0.043(2) 0.0299(18) 0.0032(16) 0.0010(14) -0.0002(15)
C43 0.0351(19) 0.039(2) 0.039(2) 0.0039(17) 0.0006(16) 0.0012(16)
C44 0.042(2) 0.064(3) 0.045(2) -0.010(2) 0.0010(19) 0.002(2)
C45 0.089(4) 0.076(4) 0.049(3) 0.014(3) 0.028(3) 0.033(3)
C46 0.074(8) 0.068(9) 0.037(6) -0.003(7) 0.000(5) -0.023(7)
C47 0.082(8) 0.071(8) 0.039(6) -0.004(5) 0.004(5) 0.000(6)
C47B 0.075(7) 0.084(7) 0.040(5) 0.007(5) 0.013(4) 0.002(5)
N3 0.0304(14) 0.0235(13) 0.0192(13) -0.0012(11) -0.0037(11) 0.0006(11)
N4 0.0291(14) 0.0355(16) 0.0221(14) -0.0020(12) 0.0006(11) -0.0029(12)
N5 0.0274(15) 0.053(2) 0.0229(15) 0.0057(14) -0.0014(12) 0.0001(14)
O6 0.0354(13) 0.0293(12) 0.0160(11) -0.0022(9) -0.0075(9) -0.0008(10)
O7 0.0270(13) 0.0479(15) 0.0295(13) -0.0074(11) 0.0007(10) -0.0009(11)
O8 0.0317(13) 0.0467(15) 0.0206(12) 0.0026(10) -0.0039(10) -0.0038(11)
C1 0.0263(16) 0.0305(17) 0.0162(15) -0.0012(13) -0.0025(12) -0.0006(13)
C2 0.0306(17) 0.0289(17) 0.0196(16) 0.0030(13) 0.0026(13) 0.0018(14)
C3 0.0357(19) 0.040(2) 0.0216(17) 0.0058(15) -0.0047(14) 0.0062(16)
C4 0.040(2) 0.045(2) 0.0242(18) -0.0028(16) -0.0098(15) 0.0028(17)
C5 0.0355(19) 0.0358(19) 0.0243(17) -0.0085(15) -0.0039(14) -0.0024(15)
C6 0.0264(16) 0.0287(17) 0.0182(15) -0.0016(13) 0.0008(12) 0.0013(13)
C7 0.0303(17) 0.0256(17) 0.0205(16) -0.0035(13) 0.0018(13) 0.0004(13)
C8 0.044(2) 0.0244(17) 0.0252(18) -0.0020(14) -0.0063(15) 0.0038(15)
C9 0.0364(18) 0.0169(15) 0.0232(16) 0.0019(12) -0.0009(13) 0.0053(13)
C10 0.0298(18) 0.041(2) 0.0321(19) 0.0004(16) -0.0014(14) -0.0029(15)
C11 0.0335(18) 0.042(2) 0.0263(18) 0.0017(15) 0.0087(14) 0.0012(16)
C12 0.0343(18) 0.0203(15) 0.0238(17) 0.0018(13) -0.0013(13) 0.0031(13)
C13 0.0299(19) 0.060(3) 0.032(2) -0.0055(18) 0.0003(15) 0.0010(18)
C14 0.0322(19) 0.057(3) 0.0276(19) -0.0031(17) 0.0045(15) 0.0024(17)
C15 0.045(2) 0.0295(18) 0.0232(17) -0.0007(14) 0.0011(15) -0.0016(15)
C16 0.045(2) 0.0353(19) 0.0156(16) 0.0002(14) -0.0054(14) 0.0062(16)
C17 0.0321(18) 0.044(2) 0.0188(16) -0.0032(15) -0.0050(14) 0.0027(15)
C18 0.044(2) 0.041(2) 0.0209(17) -0.0006(15) -0.0054(15) -0.0193(17)
C19 0.060(2) 0.0307(19) 0.0211(17) -0.0042(14) 0.0023(16) -0.0122(17)
C20 0.071(3) 0.0274(19) 0.0271(19) -0.0003(15) 0.0054(18) 0.0099(18)
C21 0.059(2) 0.0183(16) 0.0264(18) 0.0007(13) 0.0075(16) 0.0057(15)
C22 0.051(2) 0.033(2) 0.038(2) -0.0006(16) 0.0157(18) -0.0035(17)
C23 0.043(2) 0.034(2) 0.040(2) 0.0026(16) 0.0072(17) -0.0054(17)
C24 0.044(2) 0.0169(15) 0.0308(18) 0.0019(13) 0.0037(15) 0.0007(14)
C25 0.043(2) 0.0294(18) 0.0256(17) 0.0016(14) 0.0061(15) 0.0040(15)
C26 0.043(2) 0.0311(19) 0.0314(19) 0.0013(15) 0.0020(16) 0.0044(16)
C27 0.047(2) 0.0205(17) 0.0306(19) 0.0030(14) -0.0008(16) -0.0018(15)
C28 0.0368(18) 0.0276(18) 0.0214(16) 0.0037(14) 0.0022(14) 0.0021(14)
N1 0.0372(16) 0.0189(13) 0.0208(14) -0.0014(11) -0.0070(12) -0.0005(11)
N2 0.0402(16) 0.0197(14) 0.0276(15) 0.0021(11) -0.0028(12) 0.0010(12)
O1 0.0357(13) 0.0230(12) 0.0355(14) -0.0082(10) -0.0037(10) -0.0019(10)
O2 0.0403(13) 0.0315(13) 0.0159(11) 0.0006(9) -0.0046(9) -0.0002(10)
O3 0.0319(12) 0.0312(13) 0.0215(11) -0.0001(10) -0.0036(9) -0.0048(10)
O4 0.0527(16) 0.0272(12) 0.0213(12) -0.0023(10) 0.0002(11) -0.0005(11)
O5 0.0486(16) 0.0308(14) 0.0368(15) 0.0098(11) -0.0025(12) 0.0064(12)
C48 0.037(2) 0.043(2) 0.033(2) 0.0040(17) 0.0049(16) 0.0024(17)
Cl1 0.0437(5) 0.0491(6) 0.0360(5) 0.0000(4) 0.0004(4) -0.0031(4)
Cl2 0.0611(6) 0.0387(5) 0.0463(6) 0.0011(4) 0.0145(5) -0.0047(4)
Cl3 0.0526(6) 0.0486(6) 0.0382(5) 0.0052(4) -0.0060(4) -0.0020(4)
C46A 0.074(8) 0.068(8) 0.045(6) 0.004(6) 0.021(5) 0.020(7)

loop_
_atom_type_symbol
_atom_type_description
_atom_type_scat_dispersion_real
_atom_type_scat_dispersion_imag
_atom_type_scat_source
C C 0.0181 0.0091 'International Tables Vol C Tables 4.2.6.8 and 6.1.1.4'
H H 0.0000 0.0000 'International Tables Vol C Tables 4.2.6.8 and 6.1.1.4'
Cl Cl 0.3639 0.7018 'International Tables Vol C Tables 4.2.6.8 and 6.1.1.4'
N N 0.0311 0.0180 'International Tables Vol C Tables 4.2.6.8 and 6.1.1.4'
O O 0.0492 0.0322 'International Tables Vol C Tables 4.2.6.8 and 6.1.1.4'

loop_
_exptl_crystal_face_index_h
_exptl_crystal_face_index_k
_exptl_crystal_face_index_l
_exptl_crystal_face_perp_dist
-2 0 -19 0.1029
2 0 19 0.1029
-3 6 -9 0.1247
3 -6 9 0.1247
9 1 -8 0.0188
-9 -1 8 0.0188

loop_
_geom_angle_atom_site_label_1
_geom_angle_atom_site_label_2
_geom_angle_atom_site_label_3
_geom_angle
C30 C29 H29 119.6
N3 C29 H29 119.6
N3 C29 C30 120.9(3)
C29 C30 C31 118.6(3)
C29 C30 C34 115.5(3)
C31 C30 C34 125.8(3)
C30 C31 H31 120.2
C32 C31 C30 119.6(3)
C32 C31 H31 120.2
C31 C32 C33 119.7(3)
C31 C32 C41 117.8(3)
C33 C32 C41 122.5(3)
C32 C33 H33 120.3
N3 C33 C32 119.4(3)
N3 C33 H33 120.3
N4 C34 C30 118.1(3)
O7 C34 C30 119.1(3)
O7 C34 N4 122.8(3)
H35A C35 H35B 107.5
C36 C35 H35A 108.4
C36 C35 H35B 108.4
N4 C35 H35A 108.4
N4 C35 H35B 108.4
N4 C35 C36 115.5(3)
C35 C36 H36A 109.6
C35 C36 H36B 109.6
C35 C36 C37 110.4(4)
H36A C36 H36B 108.1
C37 C36 H36A 109.6
C37 C36 H36B 109.6
C36 C37 H37A 108.5
C36 C37 H37B 108.5
C36 C37 C38 115.2(4)
H37A C37 H37B 107.5
C38 C37 H37A 108.5
C38 C37 H37B 108.5
C37 C38 H38A 108.7
C37 C38 H38B 108.7
H38A C38 H38B 107.6
C39 C38 C37 114.4(4)
C39 C38 H38A 108.7
C39 C38 H38B 108.7
C38 C39 H39A 109.1
C38 C39 H39B 109.1
H39A C39 H39B 107.8
C40 C39 C38 112.6(4)
C40 C39 H39A 109.1
C40 C39 H39B 109.1
C39 C40 H40A 109.5
C39 C40 H40B 109.5
C39 C40 H40C 109.5
H40A C40 H40B 109.5
H40A C40 H40C 109.5
H40B C40 H40C 109.5
N5 C41 C32 118.4(3)
O8 C41 C32 119.0(3)
O8 C41 N5 122.6(3)
H42A C42 H42B 107.8
C43 C42 H42A 108.9
C43 C42 H42B 108.9
N5 C42 H42A 108.9
N5 C42 H42B 108.9
N5 C42 C43 113.2(3)
C42 C43 H43A 108.7
C42 C43 H43B 108.7
H43A C43 H43B 107.6
C44 C43 C42 114.3(3)
C44 C43 H43A 108.7
C44 C43 H43B 108.7
C43 C44 H44A 108.4
C43 C44 H44B 108.4
H44A C44 H44B 107.5
C45 C44 C43 115.6(4)
C45 C44 H44A 108.4
C45 C44 H44B 108.4
C44 C45 H45A 111.8
C44 C45 H45B 111.8
C44 C45 H45C 105.9
C44 C45 H45D 105.9
C44 C45 C46 100.0(7)
H45A C45 H45B 109.5
H45C C45 H45D 106.2
C46 C45 H45A 111.8
C46 C45 H45B 111.8
C46A C45 C44 125.8(8)
C46A C45 H45C 105.9
C46A C45 H45D 105.9
C45 C46 H46A 112.4
C45 C46 H46B 112.4
H46A C46 H46B 110.0
C47 C46 C45 96.5(11)
C47 C46 H46A 112.4
C47 C46 H46B 112.4
C46 C47 H47A 109.5
C46 C47 H47B 109.5
C46 C47 H47C 109.5
H47A C47 H47B 109.5
H47A C47 H47C 109.5
H47B C47 H47C 109.5
H47D C47B H47E 109.5
H47D C47B H47F 109.5
H47E C47B H47F 109.5
C46A C47B H47D 109.5
C46A C47B H47E 109.5
C46A C47B H47F 109.5
C29 N3 C33 121.8(3)
O6 N3 C29 118.8(3)
O6 N3 C33 119.4(3)
C34 N4 C35 123.0(3)
C34 N4 H4 118.5
C35 N4 H4 118.5
C41 N5 C42 123.0(3)
C41 N5 H5 118.5
C42 N5 H5 118.5
C2 C1 H1 119.3
C6 C1 H1 119.3
C6 C1 C2 121.4(3)
C1 C2 C3 119.1(3)
C1 C2 C28 122.4(3)
C3 C2 C28 118.5(3)
C2 C3 H3 120.1
C4 C3 C2 119.7(3)
C4 C3 H3 120.1
C3 C4 H4A 119.6
C5 C4 C3 120.8(3)
C5 C4 H4A 119.6
C4 C5 H5A 120.1
C4 C5 C6 119.8(3)
C6 C5 H5A 120.1
C1 C6 C5 119.1(3)
C1 C6 C7 122.3(3)
C5 C6 C7 118.5(3)
N1 C7 C6 116.6(3)
O1 C7 C6 120.6(3)
O1 C7 N1 122.8(3)
H8A C8 H8B 107.9
C9 C8 H8A 109.1
C9 C8 H8B 109.1
N1 C8 H8A 109.1
N1 C8 H8B 109.1
N1 C8 C9 112.4(3)
C10 C9 C8 121.0(3)
C10 C9 C14 117.6(3)
C14 C9 C8 121.3(3)
C9 C10 H10 119.5
C9 C10 C11 121.0(3)
C11 C10 H10 119.5
C10 C11 H11 119.4
C12 C11 C10 121.1(3)
C12 C11 H11 119.4
C11 C12 C15 120.9(3)
C13 C12 C11 117.6(3)
C13 C12 C15 121.5(3)
C12 C13 H13 119.2
C12 C13 C14 121.5(4)
C14 C13 H13 119.2
C9 C14 H14 119.5
C13 C14 C9 121.1(3)
C13 C14 H14 119.5
C12 C15 H15A 109.9
C12 C15 H15B 109.9
H15A C15 H15B 108.3
O2 C15 C12 109.1(3)
O2 C15 H15A 109.9
O2 C15 H15B 109.9
H16A C16 H16B 108.4
C17 C16 H16A 110.1
C17 C16 H16B 110.1
O2 C16 H16A 110.1
O2 C16 H16B 110.1
O2 C16 C17 108.1(3)
C16 C17 H17A 110.1
C16 C17 H17B 110.1
H17A C17 H17B 108.4
O3 C17 C16 108.1(3)
O3 C17 H17A 110.1
O3 C17 H17B 110.1
H18A C18 H18B 108.2
C19 C18 H18A 109.8
C19 C18 H18B 109.8
O3 C18 H18A 109.8
O3 C18 H18B 109.8
O3 C18 C19 109.4(3)
C18 C19 H19A 109.9
C18 C19 H19B 109.9
H19A C19 H19B 108.3
O4 C19 C18 108.9(3)
O4 C19 H19A 109.9
O4 C19 H19B 109.9
H20A C20 H20B 108.2
C21 C20 H20A 109.6
C21 C20 H20B 109.6
O4 C20 H20A 109.6
O4 C20 H20B 109.6
O4 C20 C21 110.1(3)
C22 C21 C20 120.4(4)
C22 C21 C26 118.6(3)
C26 C21 C20 121.0(4)
C21 C22 H22 119.3
C21 C22 C23 121.5(4)
C23 C22 H22 119.3
C22 C23 H23 119.9
C22 C23 C24 120.1(4)
C24 C23 H23 119.9
C23 C24 C27 120.2(3)
C25 C24 C23 118.6(3)
C25 C24 C27 121.1(3)
C24 C25 H25 119.5
C24 C25 C26 121.0(3)
C26 C25 H25 119.5
C21 C26 C25 120.2(4)
C21 C26 H26 119.9
C25 C26 H26 119.9
C24 C27 H27A 109.2
C24 C27 H27B 109.2
H27A C27 H27B 107.9
N2 C27 C24 111.9(3)
N2 C27 H27A 109.2
N2 C27 H27B 109.2
N2 C28 C2 116.8(3)
O5 C28 C2 120.5(3)
O5 C28 N2 122.7(3)
C7 N1 C8 120.6(3)
C7 N1 H1A 119.7
C8 N1 H1A 119.7
C27 N2 H2 119.3
C28 N2 C27 121.4(3)
C28 N2 H2 119.3
C15 O2 C16 112.9(3)
C17 O3 C18 112.5(3)
C20 O4 C19 111.1(3)
Cl1 C48 H48 108.6
Cl2 C48 H48 108.6
Cl2 C48 Cl1 109.6(2)
Cl3 C48 H48 108.6
Cl3 C48 Cl1 110.5(2)
Cl3 C48 Cl2 111.0(2)
C45 C46A H46C 98.7
C45 C46A H46D 98.7
C47B C46A C45 151.6(14)
C47B C46A H46C 98.7
C47B C46A H46D 98.7
H46C C46A H46D 103.9

loop_
_geom_bond_atom_site_label_1
_geom_bond_atom_site_label_2
_geom_bond_distance
C29 H29 0.9300
C29 C30 1.385(5)
C29 N3 1.343(4)
C30 C31 1.390(5)
C30 C34 1.498(5)
C31 H31 0.9300
C31 C32 1.389(5)
C32 C33 1.391(5)
C32 C41 1.506(5)
C33 H33 0.9300
C33 N3 1.348(4)
C34 N4 1.341(4)
C34 O7 1.241(4)
C35 H35A 0.9700
C35 H35B 0.9700
C35 C36 1.499(6)
C35 N4 1.446(5)
C36 H36A 0.9700
C36 H36B 0.9700
C36 C37 1.525(6)
C37 H37A 0.9700
C37 H37B 0.9700
C37 C38 1.526(6)
C38 H38A 0.9700
C38 H38B 0.9700
C38 C39 1.514(7)
C39 H39A 0.9700
C39 H39B 0.9700
C39 C40 1.503(6)
C40 H40A 0.9600
C40 H40B 0.9600
C40 H40C 0.9600
C41 N5 1.324(5)
C41 O8 1.236(4)
C42 H42A 0.9700
C42 H42B 0.9700
C42 C43 1.520(5)
C42 N5 1.461(4)
C43 H43A 0.9700
C43 H43B 0.9700
C43 C44 1.511(6)
C44 H44A 0.9700
C44 H44B 0.9700
C44 C45 1.504(8)
C45 H45A 0.9700
C45 H45B 0.9700
C45 H45C 0.9700
C45 H45D 0.9700
C45 C46 1.662(15)
C45 C46A 1.467(12)
C46 H46A 0.9700
C46 H46B 0.9700
C46 C47 1.55(2)
C47 H47A 0.9600
C47 H47B 0.9600
C47 H47C 0.9600
C47B H47D 0.9600
C47B H47E 0.9600
C47B H47F 0.9600
C47B C46A 1.150(15)
N3 O6 1.334(3)
N4 H4 0.8600
N5 H5 0.8600
C1 H1 0.9300
C1 C2 1.387(5)
C1 C6 1.380(5)
C2 C3 1.396(5)
C2 C28 1.502(5)
C3 H3 0.9300
C3 C4 1.386(6)
C4 H4A 0.9300
C4 C5 1.382(5)
C5 H5A 0.9300
C5 C6 1.400(5)
C6 C7 1.504(5)
C7 N1 1.349(4)
C7 O1 1.232(4)
C8 H8A 0.9700
C8 H8B 0.9700
C8 C9 1.513(5)
C8 N1 1.457(4)
C9 C10 1.379(5)
C9 C14 1.389(5)
C10 H10 0.9300
C10 C11 1.393(5)
C11 H11 0.9300
C11 C12 1.383(5)
C12 C13 1.376(5)
C12 C15 1.510(5)
C13 H13 0.9300
C13 C14 1.381(5)
C14 H14 0.9300
C15 H15A 0.9700
C15 H15B 0.9700
C15 O2 1.415(4)
C16 H16A 0.9700
C16 H16B 0.9700
C16 C17 1.505(5)
C16 O2 1.428(4)
C17 H17A 0.9700
C17 H17B 0.9700
C17 O3 1.422(4)
C18 H18A 0.9700
C18 H18B 0.9700
C18 C19 1.504(6)
C18 O3 1.428(4)
C19 H19A 0.9700
C19 H19B 0.9700
C19 O4 1.420(4)
C20 H20A 0.9700
C20 H20B 0.9700
C20 C21 1.501(5)
C20 O4 1.418(5)
C21 C22 1.380(6)
C21 C26 1.389(5)
C22 H22 0.9300
C22 C23 1.381(6)
C23 H23 0.9300
C23 C24 1.395(5)
C24 C25 1.381(5)
C24 C27 1.505(5)
C25 H25 0.9300
C25 C26 1.393(5)
C26 H26 0.9300
C27 H27A 0.9700
C27 H27B 0.9700
C27 N2 1.465(4)
C28 N2 1.343(5)
C28 O5 1.232(4)
N1 H1A 0.8600
N2 H2 0.8600
C48 H48 0.9800
C48 Cl1 1.769(4)
C48 Cl2 1.759(4)
C48 Cl3 1.754(4)
C46A H46C 0.9700
C46A H46D 0.9700

loop_
_geom_torsion_atom_site_label_1
_geom_torsion_atom_site_label_2
_geom_torsion_atom_site_label_3
_geom_torsion_atom_site_label_4
_geom_torsion
C29 C30 C31 C32 -0.5(5)
C29 C30 C34 N4 -178.2(3)
C29 C30 C34 O7 3.0(5)
C30 C29 N3 C33 -0.6(5)
C30 C29 N3 O6 179.0(3)
C30 C31 C32 C33 -0.3(5)
C30 C31 C32 C41 -178.1(3)
C30 C34 N4 C35 -171.2(3)
C31 C30 C34 N4 3.7(5)
C31 C30 C34 O7 -175.1(3)
C31 C32 C33 N3 0.7(5)
C31 C32 C41 N5 -163.9(3)
C31 C32 C41 O8 15.0(5)
C32 C33 N3 C29 -0.3(5)
C32 C33 N3 O6 -179.9(3)
C32 C41 N5 C42 -178.9(3)
C33 C32 C41 N5 18.4(5)
C33 C32 C41 O8 -162.7(3)
C34 C30 C31 C32 177.6(3)
C35 C36 C37 C38 178.9(4)
C36 C35 N4 C34 -136.5(4)
C36 C37 C38 C39 64.5(5)
C37 C38 C39 C40 167.4(4)
C41 C32 C33 N3 178.4(3)
C42 C43 C44 C45 65.7(5)
C43 C42 N5 C41 102.0(4)
C43 C44 C45 C46 174.5(7)
C43 C44 C45 C46A 177.1(7)
C44 C45 C46 C47 110.8(8)
C44 C45 C46A C47B 155(3)
N3 C29 C30 C31 0.9(5)
N3 C29 C30 C34 -177.3(3)
N4 C35 C36 C37 176.8(3)
N5 C42 C43 C44 68.2(4)
O7 C34 N4 C35 7.5(5)
O8 C41 N5 C42 2.2(6)
C1 C2 C3 C4 -1.0(5)
C1 C2 C28 N2 11.4(5)
C1 C2 C28 O5 -169.5(3)
C1 C6 C7 N1 -12.2(5)
C1 C6 C7 O1 168.5(3)
C2 C1 C6 C5 -2.2(5)
C2 C1 C6 C7 177.0(3)
C2 C3 C4 C5 -0.6(6)
C2 C28 N2 C27 176.5(3)
C3 C2 C28 N2 -167.4(3)
C3 C2 C28 O5 11.7(5)
C3 C4 C5 C6 0.8(6)
C4 C5 C6 C1 0.6(5)
C4 C5 C6 C7 -178.6(3)
C5 C6 C7 N1 167.0(3)
C5 C6 C7 O1 -12.3(5)
C6 C1 C2 C3 2.4(5)
C6 C1 C2 C28 -176.3(3)
C6 C7 N1 C8 -179.5(3)
C8 C9 C10 C11 177.2(3)
C8 C9 C14 C13 -177.2(4)
C9 C8 N1 C7 -143.1(3)
C9 C10 C11 C12 -0.7(6)
C10 C9 C14 C13 1.1(6)
C10 C11 C12 C13 2.3(6)
C10 C11 C12 C15 -176.4(3)
C11 C12 C13 C14 -2.3(6)
C11 C12 C15 O2 -138.9(3)
C12 C13 C14 C9 0.6(7)
C12 C15 O2 C16 -176.7(3)
C13 C12 C15 O2 42.4(5)
C14 C9 C10 C11 -1.0(6)
C15 C12 C13 C14 176.4(4)
C16 C17 O3 C18 -178.9(3)
C17 C16 O2 C15 -169.9(3)
C18 C19 O4 C20 174.1(3)
C19 C18 O3 C17 174.0(3)
C20 C21 C22 C23 177.6(4)
C20 C21 C26 C25 -177.9(3)
C21 C20 O4 C19 179.7(3)
C21 C22 C23 C24 0.7(6)
C22 C21 C26 C25 0.8(5)
C22 C23 C24 C25 0.0(5)
C22 C23 C24 C27 -177.0(3)
C23 C24 C25 C26 -0.2(5)
C23 C24 C27 N2 -73.6(4)
C24 C25 C26 C21 -0.2(5)
C24 C27 N2 C28 144.6(3)
C25 C24 C27 N2 109.5(4)
C26 C21 C22 C23 -1.0(6)
C27 C24 C25 C26 176.8(3)
C28 C2 C3 C4 177.8(3)
N1 C8 C9 C10 79.4(4)
N1 C8 C9 C14 -102.5(4)
O1 C7 N1 C8 -0.2(5)
O2 C16 C17 O3 69.6(3)
O3 C18 C19 O4 -70.4(4)
O4 C20 C21 C22 132.2(4)
O4 C20 C21 C26 -49.2(5)
O5 C28 N2 C27 -2.6(5)

loop_
_exptl_oxdiff_crystal_face_indexfrac_h
_exptl_oxdiff_crystal_face_indexfrac_k
_exptl_oxdiff_crystal_face_indexfrac_l
_exptl_oxdiff_crystal_face_x
_exptl_oxdiff_crystal_face_y
_exptl_oxdiff_crystal_face_z
-2.0000 -0.0000 -19.0000 -0.2074 -0.6676 -0.7635
2.0000 0.0000 19.0000 0.2074 0.6676 0.7635
-3.0001 6.0000 -8.9991 0.0483 0.2693 -1.0043
3.0001 -6.0000 8.9991 -0.0483 -0.2693 1.0043
9.0000 1.0000 -7.9994 0.8964 -0.3956 -0.0566
-9.0000 -1.0000 7.9994 -0.8964 0.3956 0.0566
